data_4305119
loop_
_publ_author_name
'H. V. Rasika Dias'
'Shreeyukta Singh'
'Charles F. Campana'

_publ_contact_author_address
;Department of Chemistry and Biochemistry
The University of Texas at Arlington
Arlington, Texas 76019-0065, USA
;
_publ_contact_author_email dias@uta.edu
_publ_contact_author_fax 817-272-3808
_publ_contact_author_name 'Prof. H. V. R. Dias'
_publ_contact_author_phone 817-272-3813
_publ_section_title
;
Toluene-Sandwiched Trinuclear Copper(I) and Silver(I) Triazolates and
Phosphine Adducts of Dinuclear Copper(I) and Silver(I) Triazolates
;
_journal_name_full 'Inorganic Chemistry'
_journal_page_first 3943
_journal_page_last 3945
_journal_paper_doi 10.1021/ic800396t
_journal_volume 47
_journal_year 2008
_chemical_formula_sum 'C52 H30 Ag2 F28 N6 P2'
_chemical_formula_weight 1548.50
_chemical_name_common '[(3,5-(C3F7)2Tz)AgPPh3]2'
_chemical_name_systematic
;
 ?
;
_space_group_IT_number 2
_symmetry_cell_setting triclinic
_symmetry_space_group_name_Hall '-P 1'
_symmetry_space_group_name_H-M 'P -1'
_atom_sites_solution_hydrogens geom
_atom_sites_solution_primary direct
_atom_sites_solution_secondary difmap
_audit_creation_method SHELXL-97
_cell_angle_alpha 97.550(1)
_cell_angle_beta 100.380(1)
_cell_angle_gamma 107.485(1)
_cell_formula_units_Z 2
_cell_length_a 12.6918(5)
_cell_length_b 14.1546(6)
_cell_length_c 17.2029(7)
_cell_measurement_reflns_used 7862
_cell_measurement_temperature 100(2)
_cell_measurement_theta_max 28.30
_cell_measurement_theta_min 2.20
_cell_volume 2842.2(2)
_computing_cell_refinement 'Bruker SMART'
_computing_data_collection 'Bruker SMART'
_computing_data_reduction 'Bruker SAINT'
_computing_molecular_graphics 'Bruker SHELXTL'
_computing_publication_material 'Bruker SHELXTL'
_computing_structure_refinement 'SHELXL-97 (Sheldrick, 1997)'
_computing_structure_solution 'SHELXS-97 (Sheldrick, 1990)'
_diffrn_ambient_temperature 100(2)
_diffrn_measured_fraction_theta_full 0.997
_diffrn_measured_fraction_theta_max 0.997
_diffrn_measurement_device_type 'CCD area detector'
_diffrn_measurement_method 'phi and omega scans'
_diffrn_radiation_monochromator graphite
_diffrn_radiation_source 'fine-focus sealed tube'
_diffrn_radiation_type MoK\a
_diffrn_radiation_wavelength 0.71073
_diffrn_reflns_av_R_equivalents 0.0240
_diffrn_reflns_av_sigmaI/netI 0.0342
_diffrn_reflns_limit_h_max 15
_diffrn_reflns_limit_h_min -15
_diffrn_reflns_limit_k_max 16
_diffrn_reflns_limit_k_min -16
_diffrn_reflns_limit_l_max 20
_diffrn_reflns_limit_l_min -20
_diffrn_reflns_number 21406
_diffrn_reflns_theta_full 25.00
_diffrn_reflns_theta_max 25.00
_diffrn_reflns_theta_min 1.73
_exptl_absorpt_coefficient_mu 0.881
_exptl_absorpt_correction_T_max 0.9656
_exptl_absorpt_correction_T_min 0.8647
_exptl_absorpt_correction_type multi-scan
_exptl_absorpt_process_details sadabs
_exptl_crystal_colour colorless
_exptl_crystal_density_diffrn 1.809
_exptl_crystal_density_meas 0
_exptl_crystal_density_method 'not measured'
_exptl_crystal_description rods
_exptl_crystal_F_000 1520
_exptl_crystal_size_max 0.17
_exptl_crystal_size_mid 0.12
_exptl_crystal_size_min 0.04
_refine_diff_density_max 2.190
_refine_diff_density_min -0.898
_refine_diff_density_rms 0.106
_refine_ls_extinction_method none
_refine_ls_goodness_of_fit_ref 1.028
_refine_ls_hydrogen_treatment constr
_refine_ls_matrix_type full
_refine_ls_number_parameters 897
_refine_ls_number_reflns 9966
_refine_ls_number_restraints 1457
_refine_ls_restrained_S_all 1.141
_refine_ls_R_factor_all 0.0575
_refine_ls_R_factor_gt 0.0493
_refine_ls_shift/su_max 0.002
_refine_ls_shift/su_mean 0.000
_refine_ls_structure_factor_coef Fsqd
_refine_ls_weighting_details 'calc w=1/[\s^2^(Fo^2^)+(0.0692P)^2^+8.6596P] where P=(Fo^2^+2Fc^2^)/3'
_refine_ls_weighting_scheme calc
_refine_ls_wR_factor_gt 0.1254
_refine_ls_wR_factor_ref 0.1328
_reflns_number_gt 8503
_reflns_number_total 9966
_reflns_threshold_expression >2sigma(I)
_cod_data_source_file ic800396t-file003_1.cif
_cod_data_source_block cfc99s
_cod_depositor_comments
;
The following automatic conversions were performed:
'_symmetry_cell_setting' value 'Triclinic' changed to 'triclinic'
according to '/home/saulius/struct/CIF-dictionaries/cif_core.dic'
dictionary named 'cif_core.dic' version 2.4.1 from 2010-06-29.

Automatic conversion script
Id: cif_fix_enum 1527 2010-12-29 10:47:43Z saulius 
;
_cod_database_code 4305119

loop_
_symmetry_equiv_pos_as_xyz
'x, y, z'
'-x, -y, -z'

loop_
_atom_site_label
_atom_site_type_symbol
_atom_site_fract_x
_atom_site_fract_y
_atom_site_fract_z
_atom_site_U_iso_or_equiv
_atom_site_adp_type
_atom_site_occupancy
_atom_site_symmetry_multiplicity
_atom_site_calc_flag
_atom_site_refinement_flags
_atom_site_disorder_assembly
_atom_site_disorder_group
Ag1 Ag 1.00061(3) 0.79360(3) 0.28990(2) 0.02725(12) Uani 1 1 d U . .
Ag2 Ag 0.72711(3) 0.78115(3) 0.26484(2) 0.03228(13) Uani 1 1 d U . .
P1 P 1.12679(10) 0.89121(10) 0.22349(7) 0.0256(3) Uani 1 1 d U . .
C1 C 1.2735(4) 0.9435(4) 0.2811(3) 0.0311(11) Uani 1 1 d U . .
C2 C 1.3098(5) 0.8902(5) 0.3360(3) 0.0383(12) Uani 1 1 d U . .
H2A H 1.2576 0.8299 0.3433 0.035(15) Uiso 1 1 calc R . .
C3 C 1.4208(5) 0.9230(6) 0.3803(4) 0.0509(15) Uani 1 1 d U . .
H3 H 1.4447 0.8860 0.4181 0.09(3) Uiso 1 1 calc R . .
C4 C 1.4967(5) 1.0102(6) 0.3690(4) 0.0555(17) Uani 1 1 d U . .
H4 H 1.5736 1.0325 0.3984 0.026(13) Uiso 1 1 calc R . .
C5 C 1.4621(5) 1.0650(5) 0.3159(4) 0.0514(16) Uani 1 1 d U . .
H5 H 1.5150 1.1252 0.3090 0.08(3) Uiso 1 1 calc R . .
C6 C 1.3500(5) 1.0330(4) 0.2718(3) 0.0392(13) Uani 1 1 d U . .
H6 H 1.3259 1.0718 0.2357 0.040(16) Uiso 1 1 calc R . .
C7 C 1.1331(4) 0.8325(4) 0.1242(3) 0.0268(10) Uani 1 1 d U . .
C8 C 1.0421(4) 0.7487(4) 0.0807(3) 0.0335(11) Uani 1 1 d U . .
H8 H 0.9790 0.7221 0.1032 0.018(12) Uiso 1 1 calc R . .
C9 C 1.0435(5) 0.7037(4) 0.0040(3) 0.0369(12) Uani 1 1 d U . .
H9 H 0.9816 0.6461 -0.0253 0.037(15) Uiso 1 1 calc R . .
C10 C 1.1347(5) 0.7424(4) -0.0296(3) 0.0345(12) Uani 1 1 d U . .
H10 H 1.1359 0.7109 -0.0816 0.032(14) Uiso 1 1 calc R . .
C11 C 1.2243(4) 0.8275(4) 0.0130(3) 0.0310(11) Uani 1 1 d U . .
H11 H 1.2863 0.8551 -0.0102 0.030(14) Uiso 1 1 calc R . .
C12 C 1.2236(4) 0.8722(4) 0.0894(3) 0.0283(10) Uani 1 1 d U . .
H12 H 1.2852 0.9304 0.1183 0.035(15) Uiso 1 1 calc R . .
C13 C 1.0817(4) 0.9985(4) 0.2053(3) 0.0292(10) Uani 1 1 d U . .
C14 C 1.0990(5) 1.0747(4) 0.2706(3) 0.0406(13) Uani 1 1 d U . .
H14 H 1.1380 1.0723 0.3225 0.040(16) Uiso 1 1 calc R . .
C15 C 1.0594(6) 1.1538(5) 0.2600(4) 0.0474(15) Uani 1 1 d U . .
H15 H 1.0719 1.2061 0.3048 0.052(18) Uiso 1 1 calc R . .
C16 C 1.0019(5) 1.1578(4) 0.1851(3) 0.0400(13) Uani 1 1 d U . .
H16 H 0.9764 1.2134 0.1781 0.042(16) Uiso 1 1 calc R . .
C17 C 0.9815(5) 1.0809(4) 0.1204(3) 0.0368(12) Uani 1 1 d U . .
H17 H 0.9403 1.0825 0.0690 0.050(18) Uiso 1 1 calc R . .
C18 C 1.0214(4) 1.0011(4) 0.1307(3) 0.0322(11) Uani 1 1 d U . .
H18 H 1.0072 0.9480 0.0862 0.030(14) Uiso 1 1 calc R . .
P2 P 0.63279(10) 0.82897(10) 0.15411(7) 0.0267(3) Uani 1 1 d U . .
C19 C 0.6876(4) 0.8065(4) 0.0653(3) 0.0288(10) Uani 1 1 d U . .
C20 C 0.7157(4) 0.8774(4) 0.0178(3) 0.0323(11) Uani 1 1 d U . .
H20 H 0.7065 0.9413 0.0309 0.040(16) Uiso 1 1 calc R . .
C21 C 0.7576(5) 0.8550(5) -0.0494(3) 0.0411(13) Uani 1 1 d U . .
H21 H 0.7763 0.9036 -0.0823 0.06(2) Uiso 1 1 calc R . .
C22 C 0.7719(5) 0.7631(5) -0.0683(3) 0.0446(14) Uani 1 1 d U . .
H22 H 0.8009 0.7486 -0.1139 0.052(18) Uiso 1 1 calc R . .
C23 C 0.7443(5) 0.6919(5) -0.0213(4) 0.0438(13) Uani 1 1 d U . .
H23 H 0.7529 0.6279 -0.0352 0.053(19) Uiso 1 1 calc R . .
C24 C 0.7039(5) 0.7135(4) 0.0460(3) 0.0353(12) Uani 1 1 d U . .
H24 H 0.6872 0.6650 0.0793 0.030(14) Uiso 1 1 calc R . .
C25 C 0.6300(4) 0.9576(4) 0.1615(3) 0.0271(10) Uani 1 1 d U . .
C26 C 0.5423(4) 0.9800(4) 0.1144(3) 0.0324(11) Uani 1 1 d U . .
H26 H 0.4797 0.9269 0.0800 0.044(17) Uiso 1 1 calc R . .
C27 C 0.5462(5) 1.0788(4) 0.1178(3) 0.0368(12) Uani 1 1 d U . .
H27A H 0.4857 1.0934 0.0861 0.045(17) Uiso 1 1 calc R . .
C28 C 0.6376(5) 1.1571(4) 0.1671(3) 0.0390(12) Uani 1 1 d U . .
H28 H 0.6403 1.2252 0.1688 0.044(17) Uiso 1 1 calc R . .
C29 C 0.7250(5) 1.1356(4) 0.2139(3) 0.0412(13) Uani 1 1 d U . .
H29 H 0.7878 1.1890 0.2479 0.043(16) Uiso 1 1 calc R . .
C30 C 0.7209(5) 1.0359(4) 0.2113(3) 0.0346(11) Uani 1 1 d U . .
H30 H 0.7807 1.0215 0.2439 0.033(14) Uiso 1 1 calc R . .
C31 C 0.4848(4) 0.7477(4) 0.1260(3) 0.0302(10) Uani 1 1 d U . .
C32 C 0.4250(5) 0.7410(5) 0.1873(4) 0.0429(13) Uani 1 1 d U . .
H32 H 0.4603 0.7810 0.2397 0.048(18) Uiso 1 1 calc R . .
C33 C 0.3146(5) 0.6758(5) 0.1711(5) 0.0513(15) Uani 1 1 d U . .
H33 H 0.2739 0.6719 0.2125 0.07(2) Uiso 1 1 calc R . .
C34 C 0.2633(5) 0.6167(4) 0.0960(5) 0.0528(16) Uani 1 1 d U . .
H34 H 0.1879 0.5709 0.0859 0.055(19) Uiso 1 1 calc R . .
C35 C 0.3207(5) 0.6235(4) 0.0352(4) 0.0483(15) Uani 1 1 d U . .
H35 H 0.2844 0.5834 -0.0171 0.031(14) Uiso 1 1 calc R . .
C36 C 0.4319(4) 0.6891(4) 0.0499(3) 0.0364(12) Uani 1 1 d U . .
H36 H 0.4714 0.6936 0.0079 0.030(14) Uiso 1 1 calc R . .
N1 N 0.9391(4) 0.8274(3) 0.4021(2) 0.0304(9) Uani 1 1 d U . .
N2 N 0.8255(4) 0.8131(3) 0.3897(2) 0.0318(9) Uani 1 1 d U . .
C37 C 0.9769(5) 0.8479(4) 0.4820(3) 0.0359(12) Uani 1 1 d U . .
N3 N 0.8965(4) 0.8472(4) 0.5235(3) 0.0395(11) Uani 1 1 d U . .
C38 C 0.8055(5) 0.8264(4) 0.4628(3) 0.0348(11) Uani 1 1 d U . .
C41 C 1.0979(5) 0.8656(5) 0.5209(3) 0.0502(15) Uani 1 1 d DU . .
F1 F 1.1673(3) 0.9104(3) 0.4765(2) 0.0575(10) Uani 1 1 d DU . .
F2 F 1.1290(4) 0.9317(5) 0.5923(3) 0.104(2) Uani 1 1 d DU . .
C42 C 1.1251(6) 0.7801(6) 0.5473(6) 0.088(2) Uani 1 1 d DU . .
F3 F 1.0695(5) 0.7457(6) 0.6136(3) 0.115(2) Uani 1 1 d DU . .
F4 F 1.2411(4) 0.8046(4) 0.5731(4) 0.1023(18) Uani 1 1 d DU . .
C43 C 1.0887(8) 0.6864(7) 0.4940(6) 0.099(3) Uani 1 1 d DU . .
F5 F 1.1280(4) 0.7134(4) 0.4273(3) 0.0793(13) Uani 1 1 d DU . .
F6 F 0.9748(5) 0.6438(3) 0.4774(4) 0.108(2) Uani 1 1 d DU . .
F7 F 1.1243(5) 0.6143(4) 0.5266(4) 0.108(2) Uani 1 1 d DU . .
C44 C 0.6887(5) 0.8132(4) 0.4747(3) 0.0399(12) Uani 1 1 d DU . .
F8 F 0.6231(4) 0.8229(5) 0.4077(3) 0.0927(18) Uani 1 1 d DU . .
F9 F 0.6901(4) 0.8857(3) 0.5350(3) 0.0723(13) Uani 1 1 d DU . .
C45 C 0.6290(6) 0.7124(5) 0.4936(4) 0.0606(17) Uani 1 1 d DU . .
F10 F 0.6810(4) 0.7134(5) 0.5708(4) 0.109(2) Uani 1 1 d DU . .
F11 F 0.6469(4) 0.6404(3) 0.4449(5) 0.126(3) Uani 1 1 d DU . .
C46 C 0.5034(6) 0.6820(5) 0.4886(5) 0.073(2) Uani 1 1 d DU . .
F12 F 0.4645(5) 0.5970(4) 0.5136(6) 0.149(3) Uani 1 1 d DU . .
F13 F 0.4455(4) 0.6693(6) 0.4139(3) 0.128(2) Uani 1 1 d DU . .
F14 F 0.4779(4) 0.7514(4) 0.5320(3) 0.0881(16) Uani 1 1 d DU . .
N4 N 0.8712(3) 0.6353(3) 0.2454(2) 0.0309(9) Uani 1 1 d U A .
N5 N 0.7585(4) 0.6225(3) 0.2353(3) 0.0368(10) Uani 1 1 d U A .
C39 C 0.8756(5) 0.5447(4) 0.2190(3) 0.0349(11) Uani 1 1 d U . .
N6 N 0.7746(4) 0.4710(4) 0.1930(3) 0.0411(11) Uani 1 1 d U A .
C40 C 0.7062(5) 0.5247(4) 0.2037(4) 0.0408(12) Uani 1 1 d U . .
C47 C 0.9847(5) 0.5247(4) 0.2204(4) 0.0515(14) Uani 0.564(6) 1 d PDU A 1
F15 F 0.9831(18) 0.4913(9) 0.1410(6) 0.062(3) Uani 0.564(6) 1 d PDU A 1
F16 F 1.0662(15) 0.6201(10) 0.2406(16) 0.047(3) Uani 0.564(6) 1 d PDU A 1
C48 C 1.0185(10) 0.4594(9) 0.2720(7) 0.058(2) Uani 0.564(6) 1 d PDU A 1
F17 F 0.9418(11) 0.3656(7) 0.2402(6) 0.051(2) Uani 0.564(6) 1 d PDU A 1
F18 F 1.0034(11) 0.4911(9) 0.3465(7) 0.0549(19) Uani 0.564(6) 1 d PDU A 1
C49 C 1.1371(9) 0.4579(8) 0.2790(8) 0.060(3) Uani 0.564(6) 1 d PDU A 1
F19 F 1.1540(8) 0.4282(7) 0.2061(6) 0.080(2) Uani 0.564(6) 1 d PDU A 1
F20 F 1.2150(8) 0.5462(7) 0.3134(7) 0.072(3) Uani 0.564(6) 1 d PDU A 1
F21 F 1.1512(7) 0.3922(6) 0.3248(7) 0.075(2) Uani 0.564(6) 1 d PDU A 1
C47' C 0.9847(5) 0.5247(4) 0.2204(4) 0.0515(14) Uani 0.436(6) 1 d PDU A 2
F15' F 0.990(2) 0.4628(13) 0.1545(9) 0.062(3) Uani 0.436(6) 1 d PDU A 2
F16' F 1.080(2) 0.6100(14) 0.233(2) 0.047(3) Uani 0.436(6) 1 d PDU A 2
C48' C 1.0114(12) 0.4708(12) 0.2902(9) 0.058(2) Uani 0.436(6) 1 d PDU A 2
F17' F 0.9407(15) 0.3705(10) 0.2731(8) 0.051(2) Uani 0.436(6) 1 d PDU A 2
F18' F 0.9836(16) 0.5127(12) 0.3582(9) 0.0549(19) Uani 0.436(6) 1 d PDU A 2
C49' C 1.1264(11) 0.4641(10) 0.3229(9) 0.060(3) Uani 0.436(6) 1 d PDU A 2
F19' F 1.1632(11) 0.4270(10) 0.2610(9) 0.080(2) Uani 0.436(6) 1 d PDU A 2
F20' F 1.2016(11) 0.5537(9) 0.3583(8) 0.072(3) Uani 0.436(6) 1 d PDU A 2
F21' F 1.1342(10) 0.4027(8) 0.3759(8) 0.075(2) Uani 0.436(6) 1 d PDU A 2
C50 C 0.5797(5) 0.4821(5) 0.1828(4) 0.0609(16) Uani 0.688(4) 1 d PDU A 1
F22 F 0.5367(6) 0.5239(4) 0.1237(4) 0.0570(15) Uani 0.688(4) 1 d PDU A 1
F23 F 0.5498(4) 0.3764(3) 0.1412(3) 0.0447(11) Uani 0.688(4) 1 d PDU A 1
C51 C 0.5111(8) 0.4801(6) 0.2398(6) 0.066(2) Uani 0.688(4) 1 d PDU A 1
F24 F 0.5405(4) 0.5784(4) 0.2788(4) 0.0546(13) Uani 0.688(4) 1 d PDU A 1
F25 F 0.3905(6) 0.4430(6) 0.1994(6) 0.086(2) Uani 0.688(4) 1 d PDU A 1
C52 C 0.5212(9) 0.4198(8) 0.3018(6) 0.072(2) Uani 0.688(4) 1 d PDU A 1
F26 F 0.6264(7) 0.4564(6) 0.3377(5) 0.0746(19) Uani 0.688(4) 1 d PDU A 1
F27 F 0.4814(11) 0.3235(5) 0.2687(6) 0.138(4) Uani 0.688(4) 1 d PDU A 1
F28 F 0.4533(11) 0.4381(10) 0.3499(6) 0.139(5) Uani 0.688(4) 1 d PDU A 1
C50' C 0.5797(5) 0.4821(5) 0.1828(4) 0.0609(16) Uani 0.312(4) 1 d PDU A 2
F22' F 0.5225(15) 0.4801(10) 0.1139(8) 0.0570(15) Uani 0.312(4) 1 d PDU A 2
F23' F 0.5416(9) 0.5731(7) 0.2289(8) 0.0447(11) Uani 0.312(4) 1 d PDU A 2
C51' C 0.5296(13) 0.4174(11) 0.2373(9) 0.066(2) Uani 0.312(4) 1 d PDU A 2
F24' F 0.6012(12) 0.4210(11) 0.3113(8) 0.0546(13) Uani 0.312(4) 1 d PDU A 2
F25' F 0.5226(13) 0.3282(11) 0.1857(10) 0.086(2) Uani 0.312(4) 1 d PDU A 2
C52' C 0.4173(14) 0.4059(13) 0.2549(11) 0.072(2) Uani 0.312(4) 1 d PDU A 2
F26' F 0.3451(15) 0.4201(14) 0.1946(10) 0.0746(19) Uani 0.312(4) 1 d PDU A 2
F27' F 0.377(2) 0.3100(11) 0.2613(14) 0.138(4) Uani 0.312(4) 1 d PDU A 2
F28' F 0.403(3) 0.458(2) 0.3206(13) 0.139(5) Uani 0.312(4) 1 d PDU A 2

loop_
_atom_site_aniso_label
_atom_site_aniso_U_11
_atom_site_aniso_U_22
_atom_site_aniso_U_33
_atom_site_aniso_U_23
_atom_site_aniso_U_13
_atom_site_aniso_U_12
Ag1 0.0241(2) 0.0337(2) 0.0256(2) 0.00924(15) 0.00945(15) 0.00850(16)
Ag2 0.0257(2) 0.0500(3) 0.0275(2) 0.01817(18) 0.00920(16) 0.01560(18)
P1 0.0225(6) 0.0325(7) 0.0205(6) 0.0038(5) 0.0070(5) 0.0064(5)
C1 0.023(2) 0.044(3) 0.022(2) -0.002(2) 0.0079(19) 0.009(2)
C2 0.031(3) 0.055(3) 0.032(3) 0.004(2) 0.007(2) 0.021(3)
C3 0.033(3) 0.080(4) 0.042(3) 0.003(3) 0.005(3) 0.028(3)
C4 0.028(3) 0.089(5) 0.038(3) -0.013(3) 0.006(3) 0.016(3)
C5 0.033(3) 0.069(4) 0.033(3) -0.012(3) 0.010(2) -0.003(3)
C6 0.032(3) 0.048(3) 0.028(3) -0.003(2) 0.011(2) 0.002(2)
C7 0.026(2) 0.032(3) 0.023(2) 0.0033(19) 0.0069(19) 0.010(2)
C8 0.024(3) 0.042(3) 0.029(3) 0.001(2) 0.008(2) 0.005(2)
C9 0.032(3) 0.040(3) 0.030(3) -0.003(2) 0.002(2) 0.006(2)
C10 0.037(3) 0.045(3) 0.022(2) 0.001(2) 0.005(2) 0.018(2)
C11 0.030(3) 0.044(3) 0.025(2) 0.010(2) 0.011(2) 0.015(2)
C12 0.027(2) 0.031(3) 0.026(2) 0.005(2) 0.007(2) 0.008(2)
C13 0.025(2) 0.035(3) 0.027(2) 0.007(2) 0.010(2) 0.005(2)
C14 0.054(4) 0.044(3) 0.027(3) 0.004(2) 0.012(2) 0.020(3)
C15 0.066(4) 0.047(3) 0.035(3) 0.003(3) 0.016(3) 0.027(3)
C16 0.048(3) 0.037(3) 0.042(3) 0.012(2) 0.018(3) 0.018(3)
C17 0.035(3) 0.042(3) 0.032(3) 0.009(2) 0.005(2) 0.011(2)
C18 0.031(3) 0.031(3) 0.029(3) 0.004(2) 0.006(2) 0.004(2)
P2 0.0209(6) 0.0366(7) 0.0232(6) 0.0081(5) 0.0051(5) 0.0094(5)
C19 0.022(2) 0.039(3) 0.026(2) 0.008(2) 0.0046(19) 0.010(2)
C20 0.028(3) 0.042(3) 0.029(3) 0.009(2) 0.007(2) 0.013(2)
C21 0.039(3) 0.058(3) 0.033(3) 0.016(3) 0.015(2) 0.018(3)
C22 0.041(3) 0.065(4) 0.034(3) 0.006(3) 0.016(3) 0.025(3)
C23 0.045(3) 0.052(4) 0.042(3) 0.009(3) 0.014(3) 0.026(3)
C24 0.034(3) 0.044(3) 0.034(3) 0.012(2) 0.010(2) 0.019(2)
C25 0.025(2) 0.036(3) 0.019(2) 0.0060(19) 0.0046(19) 0.009(2)
C26 0.028(3) 0.042(3) 0.026(3) 0.006(2) 0.003(2) 0.011(2)
C27 0.038(3) 0.048(3) 0.033(3) 0.012(2) 0.011(2) 0.024(3)
C28 0.051(3) 0.038(3) 0.034(3) 0.009(2) 0.020(2) 0.017(3)
C29 0.041(3) 0.040(3) 0.034(3) 0.001(2) 0.008(2) 0.003(2)
C30 0.031(3) 0.041(3) 0.029(3) 0.005(2) 0.002(2) 0.012(2)
C31 0.021(2) 0.033(3) 0.040(3) 0.011(2) 0.009(2) 0.011(2)
C32 0.031(3) 0.051(3) 0.052(4) 0.013(3) 0.017(3) 0.015(2)
C33 0.033(3) 0.056(4) 0.076(4) 0.024(3) 0.026(3) 0.018(3)
C34 0.023(3) 0.033(3) 0.099(5) 0.011(3) 0.013(3) 0.006(2)
C35 0.030(3) 0.036(3) 0.069(4) -0.004(3) -0.002(3) 0.010(2)
C36 0.027(3) 0.036(3) 0.043(3) 0.000(2) 0.003(2) 0.012(2)
N1 0.030(2) 0.040(2) 0.025(2) 0.0100(18) 0.0089(17) 0.0139(19)
N2 0.029(2) 0.048(3) 0.026(2) 0.0140(19) 0.0092(17) 0.019(2)
C37 0.037(3) 0.045(3) 0.026(3) 0.006(2) 0.010(2) 0.014(2)
N3 0.042(3) 0.053(3) 0.025(2) 0.005(2) 0.0108(19) 0.017(2)
C38 0.037(3) 0.046(3) 0.031(3) 0.012(2) 0.015(2) 0.022(2)
C41 0.040(3) 0.077(4) 0.028(3) 0.003(3) 0.005(2) 0.016(3)
F1 0.0364(19) 0.072(3) 0.055(2) 0.0147(19) 0.0097(16) 0.0044(17)
F2 0.059(3) 0.182(5) 0.043(2) -0.033(3) -0.007(2) 0.032(3)
C42 0.050(4) 0.090(5) 0.116(6) 0.035(4) 0.000(4) 0.016(4)
F3 0.079(3) 0.229(7) 0.050(3) 0.023(3) 0.013(2) 0.071(4)
F4 0.043(2) 0.121(4) 0.142(5) 0.060(4) 0.003(3) 0.022(3)
C43 0.094(6) 0.105(6) 0.101(6) 0.019(5) -0.006(5) 0.056(5)
F5 0.089(3) 0.090(3) 0.051(2) 0.022(2) 0.016(2) 0.015(3)
F6 0.087(3) 0.046(3) 0.160(5) -0.007(3) -0.027(3) 0.019(2)
F7 0.137(5) 0.083(3) 0.104(4) 0.011(3) -0.016(4) 0.064(4)
C44 0.041(3) 0.055(3) 0.029(3) 0.008(2) 0.014(2) 0.021(3)
F8 0.058(3) 0.205(6) 0.065(3) 0.072(3) 0.036(2) 0.083(3)
F9 0.062(3) 0.055(2) 0.097(3) -0.017(2) 0.050(2) 0.0108(19)
C45 0.050(4) 0.051(4) 0.075(5) 0.003(3) 0.022(3) 0.009(3)
F10 0.068(3) 0.149(5) 0.129(4) 0.102(4) 0.033(3) 0.025(3)
F11 0.076(3) 0.048(3) 0.234(7) -0.037(4) 0.070(4) -0.002(2)
C46 0.057(4) 0.060(4) 0.079(5) -0.021(4) 0.027(4) -0.006(3)
F12 0.096(4) 0.079(4) 0.268(9) 0.044(5) 0.086(5) -0.009(3)
F13 0.041(3) 0.194(6) 0.093(4) -0.047(4) 0.007(2) -0.006(3)
F14 0.064(3) 0.085(3) 0.100(4) -0.021(3) 0.042(3) 0.006(2)
N4 0.027(2) 0.036(2) 0.028(2) 0.0057(18) 0.0080(17) 0.0072(17)
N5 0.026(2) 0.041(2) 0.046(3) 0.019(2) 0.0134(19) 0.0086(18)
C39 0.032(3) 0.036(3) 0.031(3) -0.003(2) 0.009(2) 0.006(2)
N6 0.037(2) 0.040(3) 0.036(3) -0.003(2) 0.008(2) 0.003(2)
C40 0.031(3) 0.043(3) 0.041(3) 0.012(2) 0.007(2) 0.001(2)
C47 0.039(3) 0.033(3) 0.072(4) -0.015(3) 0.014(3) 0.007(2)
F15 0.068(4) 0.031(7) 0.091(4) -0.013(4) 0.039(4) 0.021(5)
F16 0.024(4) 0.032(3) 0.089(5) -0.004(3) 0.028(3) 0.013(3)
C48 0.046(3) 0.020(4) 0.094(6) -0.016(4) 0.007(4) 0.010(3)
F17 0.053(2) 0.026(2) 0.060(7) -0.012(4) 0.010(6) 0.0040(17)
F18 0.063(5) 0.024(5) 0.073(4) -0.004(3) -0.011(3) 0.029(3)
C49 0.051(4) 0.031(4) 0.093(9) 0.004(6) 0.017(6) 0.011(3)
F19 0.066(4) 0.075(4) 0.110(6) 0.006(5) 0.032(6) 0.036(3)
F20 0.042(3) 0.049(3) 0.108(8) 0.012(5) -0.008(5) 0.007(2)
F21 0.057(4) 0.054(3) 0.116(7) 0.023(5) 0.014(5) 0.024(3)
C47' 0.039(3) 0.033(3) 0.072(4) -0.015(3) 0.014(3) 0.007(2)
F15' 0.068(4) 0.031(7) 0.091(4) -0.013(4) 0.039(4) 0.021(5)
F16' 0.024(4) 0.032(3) 0.089(5) -0.004(3) 0.028(3) 0.013(3)
C48' 0.046(3) 0.020(4) 0.094(6) -0.016(4) 0.007(4) 0.010(3)
F17' 0.053(2) 0.026(2) 0.060(7) -0.012(4) 0.010(6) 0.0040(17)
F18' 0.063(5) 0.024(5) 0.073(4) -0.004(3) -0.011(3) 0.029(3)
C49' 0.051(4) 0.031(4) 0.093(9) 0.004(6) 0.017(6) 0.011(3)
F19' 0.066(4) 0.075(4) 0.110(6) 0.006(5) 0.032(6) 0.036(3)
F20' 0.042(3) 0.049(3) 0.108(8) 0.012(5) -0.008(5) 0.007(2)
F21' 0.057(4) 0.054(3) 0.116(7) 0.023(5) 0.014(5) 0.024(3)
C50 0.036(3) 0.056(4) 0.085(5) 0.019(3) 0.017(3) 0.003(3)
F22 0.031(3) 0.039(4) 0.078(3) -0.001(3) -0.009(2) -0.003(4)
F23 0.031(2) 0.029(2) 0.064(3) -0.003(2) 0.011(2) 0.0002(17)
C51 0.066(4) 0.038(4) 0.094(5) 0.003(4) 0.040(4) 0.009(4)
F24 0.049(3) 0.041(3) 0.073(4) -0.006(2) 0.038(3) 0.007(2)
F25 0.068(4) 0.069(4) 0.107(5) -0.015(4) 0.017(4) 0.019(3)
C52 0.074(5) 0.067(5) 0.079(7) 0.017(5) 0.037(4) 0.015(5)
F26 0.093(5) 0.069(5) 0.065(4) 0.023(3) 0.034(3) 0.018(4)
F27 0.230(11) 0.052(3) 0.123(6) 0.028(3) 0.081(8) 0.005(5)
F28 0.171(10) 0.115(7) 0.106(7) -0.016(6) 0.097(7) -0.011(7)
C50' 0.036(3) 0.056(4) 0.085(5) 0.019(3) 0.017(3) 0.003(3)
F22' 0.031(3) 0.039(4) 0.078(3) -0.001(3) -0.009(2) -0.003(4)
F23' 0.031(2) 0.029(2) 0.064(3) -0.003(2) 0.011(2) 0.0002(17)
C51' 0.066(4) 0.038(4) 0.094(5) 0.003(4) 0.040(4) 0.009(4)
F24' 0.049(3) 0.041(3) 0.073(4) -0.006(2) 0.038(3) 0.007(2)
F25' 0.068(4) 0.069(4) 0.107(5) -0.015(4) 0.017(4) 0.019(3)
C52' 0.074(5) 0.067(5) 0.079(7) 0.017(5) 0.037(4) 0.015(5)
F26' 0.093(5) 0.069(5) 0.065(4) 0.023(3) 0.034(3) 0.018(4)
F27' 0.230(11) 0.052(3) 0.123(6) 0.028(3) 0.081(8) 0.005(5)
F28' 0.171(10) 0.115(7) 0.106(7) -0.016(6) 0.097(7) -0.011(7)

loop_
_atom_type_symbol
_atom_type_description
_atom_type_scat_dispersion_real
_atom_type_scat_dispersion_imag
_atom_type_scat_source
C C 0.0033 0.0016 'International Tables Vol C Tables 4.2.6.8 and 6.1.1.4'
H H 0.0000 0.0000 'International Tables Vol C Tables 4.2.6.8 and 6.1.1.4'
N N 0.0061 0.0033 'International Tables Vol C Tables 4.2.6.8 and 6.1.1.4'
F F 0.0171 0.0103 'International Tables Vol C Tables 4.2.6.8 and 6.1.1.4'
P P 0.1023 0.0942 'International Tables Vol C Tables 4.2.6.8 and 6.1.1.4'
Ag Ag -0.8971 1.1015 'International Tables Vol C Tables 4.2.6.8 and 6.1.1.4'

loop_
_geom_angle_atom_site_label_1
_geom_angle_atom_site_label_2
_geom_angle_atom_site_label_3
_geom_angle
_geom_angle_site_symmetry_1
_geom_angle_site_symmetry_3
_geom_angle_publ_flag
N1 Ag1 N4 95.33(15) . . ?
N1 Ag1 P1 134.22(12) . . ?
N4 Ag1 P1 129.50(11) . . ?
N1 Ag1 Ag2 62.82(11) . . ?
N4 Ag1 Ag2 64.92(11) . . ?
P1 Ag1 Ag2 123.11(3) . . ?
N2 Ag2 P2 152.08(12) . . ?
N2 Ag2 N5 92.15(16) . . ?
P2 Ag2 N5 115.23(12) . . ?
N2 Ag2 Ag1 63.60(11) . . ?
P2 Ag2 Ag1 122.13(3) . . ?
N5 Ag2 Ag1 64.24(10) . . ?
C1 P1 C13 106.4(2) . . ?
C1 P1 C7 105.4(2) . . ?
C13 P1 C7 104.2(2) . . ?
C1 P1 Ag1 114.45(17) . . ?
C13 P1 Ag1 107.75(16) . . ?
C7 P1 Ag1 117.68(17) . . ?
C2 C1 C6 119.2(5) . . ?
C2 C1 P1 117.5(4) . . ?
C6 C1 P1 123.3(4) . . ?
C1 C2 C3 121.2(6) . . ?
C4 C3 C2 119.2(7) . . ?
C5 C4 C3 120.6(6) . . ?
C4 C5 C6 120.5(6) . . ?
C1 C6 C5 119.3(6) . . ?
C8 C7 C12 119.3(4) . . ?
C8 C7 P1 118.7(4) . . ?
C12 C7 P1 121.9(4) . . ?
C7 C8 C9 120.0(5) . . ?
C10 C9 C8 120.5(5) . . ?
C9 C10 C11 119.6(5) . . ?
C12 C11 C10 120.2(5) . . ?
C11 C12 C7 120.4(5) . . ?
C18 C13 C14 119.5(5) . . ?
C18 C13 P1 122.0(4) . . ?
C14 C13 P1 118.2(4) . . ?
C15 C14 C13 119.8(5) . . ?
C14 C15 C16 120.7(5) . . ?
C17 C16 C15 119.8(5) . . ?
C16 C17 C18 119.7(5) . . ?
C13 C18 C17 120.4(5) . . ?
C25 P2 C19 104.6(2) . . ?
C25 P2 C31 105.8(2) . . ?
C19 P2 C31 104.9(2) . . ?
C25 P2 Ag2 120.27(16) . . ?
C19 P2 Ag2 111.56(16) . . ?
C31 P2 Ag2 108.61(17) . . ?
C20 C19 C24 119.3(5) . . ?
C20 C19 P2 123.0(4) . . ?
C24 C19 P2 117.7(4) . . ?
C19 C20 C21 119.9(5) . . ?
C22 C21 C20 120.4(5) . . ?
C21 C22 C23 120.3(5) . . ?
C22 C23 C24 120.0(6) . . ?
C23 C24 C19 120.2(5) . . ?
C30 C25 C26 119.2(5) . . ?
C30 C25 P2 119.0(4) . . ?
C26 C25 P2 121.7(4) . . ?
C27 C26 C25 120.3(5) . . ?
C26 C27 C28 120.5(5) . . ?
C29 C28 C27 119.6(5) . . ?
C28 C29 C30 120.1(5) . . ?
C25 C30 C29 120.3(5) . . ?
C36 C31 C32 119.4(5) . . ?
C36 C31 P2 123.6(4) . . ?
C32 C31 P2 116.9(4) . . ?
C33 C32 C31 119.7(6) . . ?
C34 C33 C32 120.7(6) . . ?
C33 C34 C35 120.1(6) . . ?
C34 C35 C36 120.2(6) . . ?
C31 C36 C35 119.9(6) . . ?
C37 N1 N2 104.8(4) . . ?
C37 N1 Ag1 139.4(4) . . ?
N2 N1 Ag1 115.2(3) . . ?
C38 N2 N1 105.5(4) . . ?
C38 N2 Ag2 136.7(4) . . ?
N1 N2 Ag2 117.8(3) . . ?
N1 C37 N3 114.6(5) . . ?
N1 C37 C41 121.9(5) . . ?
N3 C37 C41 123.5(5) . . ?
C38 N3 C37 100.4(4) . . ?
N2 C38 N3 114.8(5) . . ?
N2 C38 C44 121.7(5) . . ?
N3 C38 C44 123.5(5) . . ?
F1 C41 F2 104.9(5) . . ?
F1 C41 C42 112.3(6) . . ?
F2 C41 C42 100.6(6) . . ?
F1 C41 C37 111.0(5) . . ?
F2 C41 C37 109.9(5) . . ?
C42 C41 C37 117.0(6) . . ?
F4 C42 C43 105.4(7) . . ?
F4 C42 C41 110.1(6) . . ?
C43 C42 C41 120.1(7) . . ?
F4 C42 F3 109.2(6) . . ?
C43 C42 F3 98.3(7) . . ?
C41 C42 F3 112.9(7) . . ?
F6 C43 F7 101.9(7) . . ?
F6 C43 F5 112.6(7) . . ?
F7 C43 F5 116.3(8) . . ?
F6 C43 C42 111.2(7) . . ?
F7 C43 C42 113.3(7) . . ?
F5 C43 C42 101.9(8) . . ?
F8 C44 F9 106.5(5) . . ?
F8 C44 C38 109.7(4) . . ?
F9 C44 C38 111.0(5) . . ?
F8 C44 C45 107.1(5) . . ?
F9 C44 C45 107.4(5) . . ?
C38 C44 C45 114.7(5) . . ?
F11 C45 F10 107.6(7) . . ?
F11 C45 C46 107.6(5) . . ?
F10 C45 C46 107.3(6) . . ?
F11 C45 C44 108.4(6) . . ?
F10 C45 C44 106.6(5) . . ?
C46 C45 C44 118.9(6) . . ?
F14 C46 F12 107.5(7) . . ?
F14 C46 F13 106.5(7) . . ?
F12 C46 F13 107.3(7) . . ?
F14 C46 C45 111.4(6) . . ?
F12 C46 C45 112.4(7) . . ?
F13 C46 C45 111.4(6) . . ?
C39 N4 N5 105.1(4) . . ?
C39 N4 Ag1 135.4(3) . . ?
N5 N4 Ag1 119.3(3) . . ?
C40 N5 N4 104.6(4) . . ?
C40 N5 Ag2 143.3(4) . . ?
N4 N5 Ag2 111.5(3) . . ?
N4 C39 N6 115.2(5) . . ?
N4 C39 C47 122.7(5) . . ?
N6 C39 C47 122.1(5) . . ?
C40 N6 C39 99.7(5) . . ?
N5 C40 N6 115.4(5) . . ?
N5 C40 C50 120.2(5) . . ?
N6 C40 C50 124.4(5) . . ?
F15 C47 F16 103.8(11) . . ?
F15 C47 C48 111.2(7) . . ?
F16 C47 C48 109.9(12) . . ?
F15 C47 C39 105.8(9) . . ?
F16 C47 C39 104.1(10) . . ?
C48 C47 C39 120.6(7) . . ?
F17 C48 F18 108.6(10) . . ?
F17 C48 C47 104.9(9) . . ?
F18 C48 C47 106.4(9) . . ?
F17 C48 C49 110.7(10) . . ?
F18 C48 C49 109.9(10) . . ?
C47 C48 C49 116.0(10) . . ?
F20 C49 F21 107.5(10) . . ?
F20 C49 F19 108.8(10) . . ?
F21 C49 F19 108.8(10) . . ?
F20 C49 C48 113.0(10) . . ?
F21 C49 C48 107.8(10) . . ?
F19 C49 C48 110.7(10) . . ?
F17' C48' F18' 103.4(12) . . ?
F17' C48' C49' 103.1(12) . . ?
F18' C48' C49' 103.4(11) . . ?
F20' C49' F19' 107.8(13) . . ?
F20' C49' F21' 106.0(12) . . ?
F19' C49' F21' 104.2(12) . . ?
F20' C49' C48' 112.0(12) . . ?
F19' C49' C48' 108.3(12) . . ?
F21' C49' C48' 117.9(12) . . ?
F22 C50 C51 106.0(7) . . ?
F22 C50 F23 101.9(6) . . ?
C51 C50 F23 106.1(5) . . ?
F22 C50 C40 110.0(5) . . ?
C51 C50 C40 124.3(7) . . ?
F23 C50 C40 106.4(5) . . ?
F24 C51 C50 105.6(7) . . ?
F24 C51 C52 107.1(8) . . ?
C50 C51 C52 118.6(8) . . ?
F24 C51 F25 109.4(7) . . ?
C50 C51 F25 110.9(8) . . ?
C52 C51 F25 105.0(8) . . ?
F26 C52 F27 117.2(11) . . ?
F26 C52 F28 112.2(10) . . ?
F27 C52 F28 108.0(10) . . ?
F26 C52 C51 103.5(8) . . ?
F27 C52 C51 109.9(9) . . ?
F28 C52 C51 105.3(10) . . ?
F24' C51' F25' 105.9(13) . . ?
F24' C51' C52' 105.3(12) . . ?
F25' C51' C52' 108.8(13) . . ?
F27' C52' F26' 107.3(17) . . ?
F27' C52' F28' 104.5(18) . . ?
F26' C52' F28' 103.5(17) . . ?
F27' C52' C51' 104.5(15) . . ?
F26' C52' C51' 112.6(14) . . ?
F28' C52' C51' 123.4(18) . . ?

loop_
_geom_bond_atom_site_label_1
_geom_bond_atom_site_label_2
_geom_bond_distance
_geom_bond_site_symmetry_2
_geom_bond_publ_flag
Ag1 N1 2.255(4) . ?
Ag1 N4 2.278(4) . ?
Ag1 P1 2.3502(13) . ?
Ag1 Ag2 3.3674(5) . ?
Ag2 N2 2.195(4) . ?
Ag2 P2 2.3503(13) . ?
Ag2 N5 2.402(5) . ?
P1 C1 1.819(5) . ?
P1 C13 1.821(5) . ?
P1 C7 1.825(5) . ?
C1 C2 1.383(8) . ?
C1 C6 1.395(8) . ?
C2 C3 1.381(8) . ?
C3 C4 1.380(10) . ?
C4 C5 1.369(10) . ?
C5 C6 1.392(8) . ?
C7 C8 1.390(7) . ?
C7 C12 1.392(7) . ?
C8 C9 1.392(7) . ?
C9 C10 1.385(8) . ?
C10 C11 1.388(8) . ?
C11 C12 1.384(7) . ?
C13 C18 1.381(7) . ?
C13 C14 1.387(7) . ?
C14 C15 1.377(8) . ?
C15 C16 1.380(8) . ?
C16 C17 1.378(8) . ?
C17 C18 1.388(8) . ?
P2 C25 1.819(5) . ?
P2 C19 1.819(5) . ?
P2 C31 1.820(5) . ?
C19 C20 1.380(7) . ?
C19 C24 1.400(7) . ?
C20 C21 1.396(7) . ?
C21 C22 1.371(9) . ?
C22 C23 1.377(9) . ?
C23 C24 1.382(8) . ?
C25 C30 1.386(7) . ?
C25 C26 1.396(7) . ?
C26 C27 1.378(8) . ?
C27 C28 1.385(8) . ?
C28 C29 1.384(8) . ?
C29 C30 1.390(8) . ?
C31 C36 1.384(8) . ?
C31 C32 1.402(8) . ?
C32 C33 1.381(8) . ?
C33 C34 1.371(10) . ?
C34 C35 1.377(10) . ?
C35 C36 1.393(8) . ?
N1 C37 1.334(7) . ?
N1 N2 1.367(6) . ?
N2 C38 1.327(6) . ?
C37 N3 1.345(7) . ?
C37 C41 1.491(8) . ?
N3 C38 1.339(7) . ?
C38 C44 1.493(7) . ?
C41 F1 1.341(7) . ?
C41 F2 1.357(7) . ?
C41 C42 1.459(9) . ?
C42 F4 1.380(8) . ?
C42 C43 1.404(11) . ?
C42 F3 1.504(9) . ?
C43 F6 1.348(10) . ?
C43 F7 1.378(9) . ?
C43 F5 1.385(10) . ?
C44 F8 1.343(6) . ?
C44 F9 1.353(6) . ?
C44 C45 1.508(8) . ?
C45 F11 1.332(8) . ?
C45 F10 1.369(8) . ?
C45 C46 1.504(9) . ?
C46 F14 1.309(8) . ?
C46 F12 1.316(9) . ?
C46 F13 1.319(9) . ?
N4 C39 1.324(7) . ?
N4 N5 1.362(6) . ?
N5 C40 1.331(7) . ?
C39 N6 1.341(7) . ?
C39 C47 1.491(8) . ?
N6 C40 1.335(8) . ?
C40 C50 1.492(8) . ?
C47 F15 1.380(11) . ?
C47 F16 1.386(11) . ?
C47 C48 1.463(12) . ?
C48 F17 1.361(11) . ?
C48 F18 1.367(12) . ?
C48 C49 1.496(12) . ?
C49 F20 1.320(11) . ?
C49 F21 1.325(12) . ?
C49 F19 1.345(13) . ?
C48' F17' 1.392(13) . ?
C48' F18' 1.392(13) . ?
C48' C49' 1.503(14) . ?
C49' F20' 1.323(13) . ?
C49' F19' 1.345(14) . ?
C49' F21' 1.350(14) . ?
C50 F22 1.355(9) . ?
C50 C51 1.420(10) . ?
C50 F23 1.475(7) . ?
C51 F24 1.370(9) . ?
C51 C52 1.463(12) . ?
C51 F25 1.463(11) . ?
C52 F26 1.279(11) . ?
C52 F27 1.309(11) . ?
C52 F28 1.352(12) . ?
C51' F24' 1.410(15) . ?
C51' F25' 1.413(14) . ?
C51' C52' 1.476(15) . ?
C52' F27' 1.327(15) . ?
C52' F26' 1.334(16) . ?
C52' F28' 1.341(15) . ?
